data_1540142
loop_
_publ_author_name
'Iimura, Y.'
'Oyama, T.'
'Kaeasaki, N.'
'Ishii, T.'
'Takeuchi, K.'

_publ_section_title
;
 Powder x-ray analysis of a Cr-V oxide synthesized by a CO2 laser-induced
 chain reaction
;
_journal_name_full 'Reza Kagaku Kenkyu'
_journal_page_first 125
_journal_page_last 127
_journal_volume 15
_journal_year 1993
_chemical_formula_sum 'Cr O3 V'
_chemical_name_systematic '(Cr0.5 V0.5)2 O3'
_space_group_IT_number 167
_symmetry_space_group_name_Hall '-R 3 2"c'
_symmetry_space_group_name_H-M 'R -3 c :H'
_cell_angle_alpha 90
_cell_angle_beta 90
_cell_angle_gamma 120
_cell_formula_units_Z 6
_cell_length_a 4.9834
_cell_length_b 4.9834
_cell_length_c 13.7555
_cell_volume 295.841
_citation_journal_id_ASTM RKAKDK
_cod_data_source_file Iimura_RKAKDK_1993_1705.cif
_cod_data_source_block Cr1O3V1
_cod_original_cell_volume 295.8411
_cod_original_formula_sum 'Cr1 O3 V1'
_cod_database_code 1540142

loop_
_symmetry_equiv_pos_as_xyz
x,y,z
-y,x-y,z
-x+y,-x,z
y,x,-z+1/2
-x,-x+y,-z+1/2
x-y,-y,-z+1/2
-x,-y,-z
y,-x+y,-z
x-y,x,-z
-y,-x,z-1/2
x,x-y,z-1/2
-x+y,y,z-1/2
x+2/3,y+1/3,z+1/3
-y+2/3,x-y+1/3,z+1/3
-x+y+2/3,-x+1/3,z+1/3
y+2/3,x+1/3,-z+5/6
-x+2/3,-x+y+1/3,-z+5/6
x-y+2/3,-y+1/3,-z+5/6
-x+2/3,-y+1/3,-z+1/3
y+2/3,-x+y+1/3,-z+1/3
x-y+2/3,x+1/3,-z+1/3
-y+2/3,-x+1/3,z-1/6
x+2/3,x-y+1/3,z-1/6
-x+y+2/3,y+1/3,z-1/6
x+1/3,y+2/3,z+2/3
-y+1/3,x-y+2/3,z+2/3
-x+y+1/3,-x+2/3,z+2/3
y+1/3,x+2/3,-z+7/6
-x+1/3,-x+y+2/3,-z+7/6
x-y+1/3,-y+2/3,-z+7/6
-x+1/3,-y+2/3,-z+2/3
y+1/3,-x+y+2/3,-z+2/3
x-y+1/3,x+2/3,-z+2/3
-y+1/3,-x+2/3,z+1/6
x+1/3,x-y+2/3,z+1/6
-x+y+1/3,y+2/3,z+1/6

loop_
_atom_site_label
_atom_site_type_symbol
_atom_site_fract_x
_atom_site_fract_y
_atom_site_fract_z
_atom_site_occupancy
_atom_site_U_iso_or_equiv
O1 O-2 0.306 0 0.25 1 0.0
Cr1 Cr+3 0 0 0.3483 0.5 0.0
V1 V+3 0 0 0.3483 0.5 0.0
